data_4302916
loop_
_publ_author_name
'Zhen-Lan Fang'
'Rong-Min Yu'
'Jian-Gang He'
'Qi-Sheng Zhang'
'Zhen-Guo Zhao'
'Can-Zhong Lu'

_publ_section_title
;
Structural, Luminescent, and Magnetic Properties of Three Novel
Three-Dimensional Metal-Organic Frameworks Based on
Hexadentate N,N'-bis(4-picolinoyl)hydrazine
;
_journal_name_full 'Inorganic Chemistry'
_journal_page_first 7691
_journal_page_last 7697
_journal_paper_doi 10.1021/ic9004533
_journal_volume 48
_journal_year 2009
_chemical_formula_moiety 'C12 H8 N4 Ni O2'
_chemical_formula_sum 'C12 H8 N4 Ni O2'
_chemical_formula_weight 298.93
_chemical_name_systematic
; 
 ? 
;
_space_group_IT_number 14
_symmetry_cell_setting monoclinic
_symmetry_space_group_name_Hall '-P 2ybc'
_symmetry_space_group_name_H-M 'P 1 21/c 1'
_atom_sites_solution_hydrogens geom
_atom_sites_solution_primary direct
_atom_sites_solution_secondary difmap
_audit_creation_method SHELXL-97
_cell_angle_alpha 90.00
_cell_angle_beta 94.222(11)
_cell_angle_gamma 90.00
_cell_formula_units_Z 2
_cell_length_a 4.869(2)
_cell_length_b 10.819(6)
_cell_length_c 10.908(5)
_cell_measurement_reflns_used 1485
_cell_measurement_temperature 293(2)
_cell_measurement_theta_max 27.4642
_cell_measurement_theta_min 3.7460
_cell_volume 573.0(5)
_computing_cell_refinement 'CrystalClear (Rigaku/MSC Inc., 2005)'
_computing_data_collection 'CrystalClear (Rigaku/MSC Inc., 2005)'
_computing_data_reduction 'CrystalClear (Rigaku/MSC Inc., 2005)'
_computing_molecular_graphics 'SHELXL-97 (Sheldrick, 1997)'
_computing_publication_material 'SHELXL-97 (Sheldrick, 1997)'
_computing_structure_refinement 'SHELXL-97 (Sheldrick, 1997)'
_computing_structure_solution 'SHELXS-97 (Sheldrick, 1990)'
_diffrn_ambient_temperature 293(2)
_diffrn_detector_area_resol_mean 28.5714
_diffrn_measured_fraction_theta_full 0.998
_diffrn_measured_fraction_theta_max 0.998
_diffrn_measurement_device_type saturn70
_diffrn_measurement_method CCD_Profile_fitting
_diffrn_radiation_monochromator graphite
_diffrn_radiation_source 'fine-focus sealed tube'
_diffrn_radiation_type MoK\a
_diffrn_radiation_wavelength 0.71073
_diffrn_reflns_av_R_equivalents 0.0285
_diffrn_reflns_av_sigmaI/netI 0.0292
_diffrn_reflns_limit_h_max 4
_diffrn_reflns_limit_h_min -6
_diffrn_reflns_limit_k_max 13
_diffrn_reflns_limit_k_min -14
_diffrn_reflns_limit_l_max 14
_diffrn_reflns_limit_l_min -14
_diffrn_reflns_number 4417
_diffrn_reflns_theta_full 27.46
_diffrn_reflns_theta_max 27.46
_diffrn_reflns_theta_min 2.66
_exptl_absorpt_coefficient_mu 1.695
_exptl_absorpt_correction_T_max 0.9509
_exptl_absorpt_correction_T_min 0.7615
_exptl_absorpt_correction_type multi-scan
_exptl_crystal_colour green
_exptl_crystal_density_diffrn 1.732
_exptl_crystal_density_method 'not measured'
_exptl_crystal_description needle
_exptl_crystal_F_000 304
_exptl_crystal_size_max 0.17
_exptl_crystal_size_mid 0.04
_exptl_crystal_size_min 0.03
_refine_diff_density_max 0.808
_refine_diff_density_min -0.983
_refine_diff_density_rms 0.387
_refine_ls_extinction_method none
_refine_ls_goodness_of_fit_ref 1.050
_refine_ls_hydrogen_treatment conster
_refine_ls_matrix_type full
_refine_ls_number_parameters 88
_refine_ls_number_reflns 1309
_refine_ls_number_restraints 0
_refine_ls_restrained_S_all 1.050
_refine_ls_R_factor_all 0.0415
_refine_ls_R_factor_gt 0.0294
_refine_ls_shift/su_max 0.027
_refine_ls_shift/su_mean 0.004
_refine_ls_structure_factor_coef Fsqd
_refine_ls_weighting_details 'calc w=1/[\s^2^(Fo^2^)+(0.0770P)^2^+0.0010P] where P=(Fo^2^+2Fc^2^)/3'
_refine_ls_weighting_scheme calc
_refine_ls_wR_factor_gt 0.0857
_refine_ls_wR_factor_ref 0.1074
_reflns_number_gt 1148
_reflns_number_total 1309
_reflns_threshold_expression >2sigma(I)
_cod_data_source_file ic9004533_si_001_1.cif
_cod_data_source_block 1
_cod_depositor_comments
;
The following automatic conversions were performed:
'_exptl_absorpt_correction_type' value 'Multi-scan' changed to
'multi-scan' according to
'/home/saulius/struct/CIF-dictionaries/cif_core.dic' dictionary named
'cif_core.dic' version 2.4.1 from 2010-06-29.

Automatic conversion script
Id: cif_fix_enum 1527 2010-12-29 10:47:43Z saulius 
;
_cod_original_cell_volume 573.1(5)
_cod_database_code 4302916

loop_
_symmetry_equiv_pos_as_xyz
'x, y, z'
'-x, y+1/2, -z+1/2'
'-x, -y, -z'
'x, -y-1/2, z-1/2'

loop_
_atom_site_label
_atom_site_type_symbol
_atom_site_fract_x
_atom_site_fract_y
_atom_site_fract_z
_atom_site_U_iso_or_equiv
_atom_site_adp_type
_atom_site_occupancy
_atom_site_symmetry_multiplicity
_atom_site_calc_flag
_atom_site_refinement_flags
_atom_site_disorder_assembly
_atom_site_disorder_group
Ni1 Ni 0.0000 0.5000 0.0000 0.01622(19) Uani 1 2 d S . .
C6 C 0.5361(5) 0.1262(2) 0.4094(2) 0.0190(5) Uani 1 1 d . . .
C3 C 0.3864(6) 0.3403(2) 0.3470(2) 0.0284(6) Uani 1 1 d . . .
H3A H 0.4883 0.3722 0.4153 0.034 Uiso 1 1 calc R . .
C2 C 0.3711(5) 0.2132(2) 0.3274(2) 0.0210(5) Uani 1 1 d . . .
C4 C 0.2477(6) 0.4184(2) 0.2633(2) 0.0297(6) Uani 1 1 d . . .
H4A H 0.2574 0.5030 0.2785 0.036 Uiso 1 1 calc R . .
C5 C 0.0862(6) 0.2574(3) 0.1443(2) 0.0312(6) Uani 1 1 d . . .
H5A H -0.0155 0.2278 0.0749 0.037 Uiso 1 1 calc R . .
C1 C 0.2156(5) 0.1728(2) 0.2242(2) 0.0276(6) Uani 1 1 d . . .
H1A H 0.1978 0.0886 0.2084 0.033 Uiso 1 1 calc R . .
N2 N 0.4053(4) 0.0383(2) 0.46368(18) 0.0188(4) Uani 1 1 d . . .
N1 N 0.1001(4) 0.3802(2) 0.1618(2) 0.0249(5) Uani 1 1 d . . .
O1 O 0.7961(3) 0.14278(15) 0.41608(15) 0.0210(4) Uani 1 1 d . . .

loop_
_atom_site_aniso_label
_atom_site_aniso_U_11
_atom_site_aniso_U_22
_atom_site_aniso_U_33
_atom_site_aniso_U_23
_atom_site_aniso_U_13
_atom_site_aniso_U_12
Ni1 0.0135(3) 0.0158(3) 0.0186(3) -0.00074(13) -0.00344(17) 0.00071(14)
C6 0.0212(12) 0.0175(10) 0.0178(10) 0.0001(8) -0.0012(9) 0.0000(9)
C3 0.0336(15) 0.0236(13) 0.0266(12) 0.0023(9) -0.0079(11) 0.0007(11)
C2 0.0172(11) 0.0224(12) 0.0233(11) 0.0071(9) 0.0013(9) 0.0010(9)
C4 0.0390(16) 0.0194(11) 0.0298(13) 0.0028(10) -0.0038(12) 0.0033(11)
C5 0.0327(15) 0.0298(14) 0.0291(13) 0.0056(10) -0.0105(11) -0.0026(12)
C1 0.0309(14) 0.0197(11) 0.0307(13) 0.0065(10) -0.0078(11) -0.0031(10)
N2 0.0151(10) 0.0190(9) 0.0214(9) 0.0051(8) -0.0053(8) 0.0002(9)
N1 0.0234(11) 0.0237(11) 0.0269(10) 0.0070(8) -0.0033(9) 0.0018(9)
O1 0.0168(9) 0.0192(8) 0.0261(9) 0.0036(6) -0.0040(7) -0.0018(7)

loop_
_atom_type_symbol
_atom_type_description
_atom_type_scat_dispersion_real
_atom_type_scat_dispersion_imag
_atom_type_scat_source
C C 0.0033 0.0016 'International Tables Vol C Tables 4.2.6.8 and 6.1.1.4'
H H 0.0000 0.0000 'International Tables Vol C Tables 4.2.6.8 and 6.1.1.4'
N N 0.0061 0.0033 'International Tables Vol C Tables 4.2.6.8 and 6.1.1.4'
O O 0.0106 0.0060 'International Tables Vol C Tables 4.2.6.8 and 6.1.1.4'
Ni Ni 0.3393 1.1124 'International Tables Vol C Tables 4.2.6.8 and 6.1.1.4'

loop_
_geom_angle_atom_site_label_1
_geom_angle_atom_site_label_2
_geom_angle_atom_site_label_3
_geom_angle
_geom_angle_site_symmetry_1
_geom_angle_site_symmetry_3
_geom_angle_publ_flag
O1 Ni1 O1 180.00(10) 4_465 2_655 ?
O1 Ni1 N2 101.70(7) 4_465 4_565 ?
O1 Ni1 N2 78.30(7) 2_655 4_565 ?
O1 Ni1 N2 78.30(7) 4_465 2 ?
O1 Ni1 N2 101.70(7) 2_655 2 ?
N2 Ni1 N2 180.0 4_565 2 ?
O1 Ni1 N1 89.16(8) 4_465 . ?
O1 Ni1 N1 90.84(8) 2_655 . ?
N2 Ni1 N1 83.05(8) 4_565 . ?
N2 Ni1 N1 96.95(8) 2 . ?
O1 Ni1 N1 90.84(8) 4_465 3_565 ?
O1 Ni1 N1 89.16(8) 2_655 3_565 ?
N2 Ni1 N1 96.95(8) 4_565 3_565 ?
N2 Ni1 N1 83.05(8) 2 3_565 ?
N1 Ni1 N1 180.00(9) . 3_565 ?
O1 C6 N2 126.1(2) . . ?
O1 C6 C2 115.7(2) . . ?
N2 C6 C2 118.1(2) . . ?
C4 C3 C2 119.0(2) . . ?
C4 C3 H3A 120.5 . . ?
C2 C3 H3A 120.5 . . ?
C1 C2 C3 117.3(2) . . ?
C1 C2 C6 121.8(2) . . ?
C3 C2 C6 120.7(2) . . ?
N1 C4 C3 124.2(2) . . ?
N1 C4 H4A 117.9 . . ?
C3 C4 H4A 117.9 . . ?
N1 C5 C1 123.3(2) . . ?
N1 C5 H5A 118.3 . . ?
C1 C5 H5A 118.3 . . ?
C2 C1 C5 120.0(2) . . ?
C2 C1 H1A 120.0 . . ?
C5 C1 H1A 120.0 . . ?
C6 N2 N2 110.8(2) . 3_656 ?
C6 N2 Ni1 136.83(17) . 2_545 ?
N2 N2 Ni1 111.10(19) 3_656 2_545 ?
C4 N1 C5 116.2(2) . . ?
C4 N1 Ni1 123.41(17) . . ?
C5 N1 Ni1 117.39(17) . . ?
C6 O1 Ni1 111.79(14) . 2_645 ?

loop_
_geom_bond_atom_site_label_1
_geom_bond_atom_site_label_2
_geom_bond_distance
_geom_bond_site_symmetry_2
_geom_bond_publ_flag
Ni1 O1 2.0188(17) 4_465 ?
Ni1 O1 2.0188(17) 2_655 ?
Ni1 N2 2.083(2) 4_565 ?
Ni1 N2 2.083(2) 2 ?
Ni1 N1 2.215(2) . ?
Ni1 N1 2.215(2) 3_565 ?
C6 O1 1.276(3) . ?
C6 N2 1.310(3) . ?
C6 C2 1.492(3) . ?
C3 C4 1.383(4) . ?
C3 C2 1.393(4) . ?
C3 H3A 0.9300 . ?
C2 C1 1.381(4) . ?
C4 N1 1.341(3) . ?
C4 H4A 0.9300 . ?
C5 N1 1.343(3) . ?
C5 C1 1.384(3) . ?
C5 H5A 0.9300 . ?
C1 H1A 0.9300 . ?
N2 N2 1.434(4) 3_656 ?
N2 Ni1 2.083(2) 2_545 ?
O1 Ni1 2.0188(17) 2_645 ?
